data_7237538
loop_
_publ_author_name
'Sato, Ryonosuke'
'Kawamoto, Tadashi'
'Mori, Takehiko'

_publ_section_title
;
 Asymmetrical hole/electron transport in donor--acceptor mixed-stack
 cocrystals
;
_journal_issue 3
_journal_name_full 'Journal of Materials Chemistry C'
_journal_page_first 567
_journal_paper_doi 10.1039/C8TC05190A
_journal_volume 7
_journal_year 2019
_chemical_absolute_configuration 'CHOOSE rm ad rmad syn or unk'
_chemical_formula_moiety 'C12 H4 N4, C12 H8 S3'
_chemical_formula_sum 'C24 H12 N4 S3'
_chemical_formula_weight 452.57
_space_group_crystal_system monoclinic
_space_group_IT_number 5
_space_group_name_Hall 'C 2y'
_space_group_name_H-M_alt 'C 1 2 1'
_atom_sites_solution_hydrogens geom
_atom_sites_solution_primary direct
_atom_sites_solution_secondary difmap
_audit_update_record
;
2018-08-15 deposited with the CCDC.
2018-12-11 downloaded from the CCDC.
;
_cell_angle_alpha 90.0000
_cell_angle_beta 101.29(3)
_cell_angle_gamma 90.0000
_cell_formula_units_Z 2
_cell_length_a 10.970(5)
_cell_length_b 12.704(4)
_cell_length_c 7.754(3)
_cell_measurement_reflns_used 30
_cell_measurement_temperature 298
_cell_measurement_theta_max 16.28
_cell_measurement_theta_min 12.55
_cell_volume 1059.7(7)
_computing_cell_refinement WinAFC
_computing_data_collection WinAFC
_computing_data_reduction WinAFC
_computing_molecular_graphics 'CrystalStructure 4.3'
_computing_publication_material 'CrystalStructure 4.3 (Rigaku, 2018)'
_computing_structure_refinement 'SHELXL Version 2018/1 (Sheldrick, 2008)'
_computing_structure_solution 'SHELXT Version 2014/5 (Sheldrick, 2014)'
_diffrn_ambient_temperature 298
_diffrn_measured_fraction_theta_full 0.999
_diffrn_measured_fraction_theta_max 0.999
_diffrn_measurement_device_type 'Rigaku AFC7R'
_diffrn_measurement_method \w-2\q
_diffrn_radiation_type 'Mo K\a'
_diffrn_radiation_wavelength 0.71069
_diffrn_reflns_av_R_equivalents 0.0229
_diffrn_reflns_av_unetI/netI 0.0550
_diffrn_reflns_Laue_measured_fraction_full 0.999
_diffrn_reflns_Laue_measured_fraction_max 0.999
_diffrn_reflns_limit_h_max 14
_diffrn_reflns_limit_h_min -14
_diffrn_reflns_limit_k_max 17
_diffrn_reflns_limit_k_min 0
_diffrn_reflns_limit_l_max 5
_diffrn_reflns_limit_l_min -10
_diffrn_reflns_number 1697
_diffrn_reflns_point_group_measured_fraction_full 0.524
_diffrn_reflns_point_group_measured_fraction_max 0.522
_diffrn_reflns_theta_full 25.240
_diffrn_reflns_theta_max 28.496
_diffrn_reflns_theta_min 2.679
_diffrn_standards_decay_% -1.718
_diffrn_standards_interval_count 150
_diffrn_standards_number 3
_exptl_absorpt_coefficient_mu 0.369
_exptl_absorpt_correction_T_max 0.967
_exptl_absorpt_correction_T_min 0.919
_exptl_absorpt_correction_type psi-scan
_exptl_absorpt_process_details '(North, Phillips & Mathews, 1968)'
_exptl_crystal_colour black
_exptl_crystal_density_diffrn 1.418
_exptl_crystal_density_method 'not measured'
_exptl_crystal_description needle
_exptl_crystal_F_000 464.00
_exptl_crystal_size_max 0.810
_exptl_crystal_size_mid 0.104
_exptl_crystal_size_min 0.090
_refine_diff_density_max 0.18
_refine_diff_density_min -0.20
_refine_ls_abs_structure_details
;
 No quotients, so Flack parameter determined by classical intensity fit
;
_refine_ls_abs_structure_Flack -0.1(3)
_refine_ls_extinction_method none
_refine_ls_goodness_of_fit_ref 0.975
_refine_ls_hydrogen_treatment constr
_refine_ls_number_parameters 173
_refine_ls_number_reflns 1407
_refine_ls_number_restraints 89
_refine_ls_R_factor_all 0.1178
_refine_ls_R_factor_gt 0.0431
_refine_ls_shift/su_max 0.000
_refine_ls_structure_factor_coef Fsqd
_refine_ls_weighting_details 'w = 1/[\s^2^(Fo^2^)+(0.0554P)^2^] where P=(Fo^2^+2Fc^2^)/3'
_refine_ls_weighting_scheme calc
_refine_ls_wR_factor_gt 0.0972
_refine_ls_wR_factor_ref 0.1230
_reflns_Friedel_coverage 0.000
_reflns_Friedel_fraction_full 0.000
_reflns_Friedel_fraction_max 0.000
_reflns_number_gt 747
_reflns_number_total 1407
_reflns_threshold_expression F^2^>2.0\s(F^2^)
_cod_data_source_file c8tc05190a2.cif
_cod_data_source_block (3T)(TCNQ)
_cod_database_code 7237538

loop_
_space_group_symop_id
_space_group_symop_operation_xyz
1 +X,+Y,+Z
2 -X,+Y,-Z
3 1/2+X,1/2+Y,+Z
4 1/2-X,1/2+Y,-Z

loop_
_atom_site_label
_atom_site_type_symbol
_atom_site_fract_x
_atom_site_fract_y
_atom_site_fract_z
_atom_site_U_iso_or_equiv
_atom_site_adp_type
_atom_site_occupancy
_atom_site_site_symmetry_order
_atom_site_calc_flag
_atom_site_refinement_flags_posn
_atom_site_refinement_flags_adp
_atom_site_refinement_flags_occupancy
_atom_site_disorder_assembly
_atom_site_disorder_group
S1A S 0.1836(4) 0.5811(3) 0.6521(7) 0.0620(12) Uani 0.5 1 d D . P A 1
S2A S 0.500000 0.4224(4) 0.500000 0.0424(12) Uani 0.5 2 d DS T P A 1
C8A C 0.282(4) 0.486(2) 0.602(11) 0.052(4) Uani 0.5 1 d D . P A 1
C9A C 0.2500(16) 0.3812(9) 0.638(2) 0.0620(16) Uani 0.5 1 d D . P A 1
H9A H 0.293300 0.319946 0.623530 0.074 Uiso 0.5 1 calc R U P A 1
C10A C 0.1320(15) 0.3904(11) 0.705(2) 0.075(2) Uani 0.5 1 d D . P A 1
H10A H 0.086063 0.332505 0.728195 0.090 Uiso 0.5 1 calc R U P A 1
C11A C 0.0962(13) 0.496(2) 0.729(3) 0.063(3) Uani 0.5 1 d D . P A 1
H11A H 0.030339 0.514907 0.781903 0.075 Uiso 0.5 1 calc R U P A 1
C12A C 0.3969(15) 0.5163(9) 0.550(4) 0.0493(15) Uani 0.5 1 d D . P A 1
C13A C 0.4376(15) 0.6161(9) 0.531(2) 0.0562(12) Uani 0.5 1 d D . P A 1
H13A H 0.395334 0.676568 0.553300 0.067 Uiso 0.5 1 calc R U P A 1
S1B S 0.1858(6) 0.4011(4) 0.6501(8) 0.0772(16) Uani 0.5 1 d D . P B 2
S2B S 0.500000 0.5633(6) 0.500000 0.0625(18) Uani 0.5 2 d DS T P B 2
C8B C 0.289(4) 0.495(3) 0.615(11) 0.052(4) Uani 0.5 1 d D . P B 2
C9B C 0.2438(15) 0.5988(10) 0.635(2) 0.0620(16) Uani 0.5 1 d D . P B 2
H9B H 0.281521 0.661929 0.614687 0.074 Uiso 0.5 1 calc R U P B 2
C10B C 0.1243(16) 0.5851(11) 0.695(2) 0.075(2) Uani 0.5 1 d D . P B 2
H10B H 0.082118 0.641235 0.733741 0.090 Uiso 0.5 1 calc R U P B 2
C11B C 0.0791(13) 0.4800(18) 0.690(3) 0.063(3) Uani 0.5 1 d D . P B 2
H11B H 0.000734 0.459924 0.706558 0.075 Uiso 0.5 1 calc R U P B 2
C12B C 0.4008(15) 0.4681(9) 0.550(4) 0.0493(15) Uani 0.5 1 d D . P B 2
C13B C 0.4485(14) 0.3688(10) 0.527(2) 0.0562(12) Uani 0.5 1 d D . P B 2
H13B H 0.408522 0.307092 0.548531 0.067 Uiso 0.5 1 calc R U P B 2
N1 N 0.1559(8) 0.3232(7) 0.1704(12) 0.078(2) Uani 1 1 d . . . . .
N2 N 0.1598(8) 0.6611(7) 0.1653(13) 0.086(3) Uani 1 1 d . . . . .
C1 C 0.2110(8) 0.3961(8) 0.1443(13) 0.060(2) Uani 1 1 d . . . . .
C2 C 0.2105(8) 0.5859(8) 0.1407(12) 0.058(2) Uani 1 1 d . . . . .
C3 C 0.2728(3) 0.4927(9) 0.1111(3) 0.0488(7) Uani 1 1 d . . . . .
C4 C 0.3856(3) 0.4878(8) 0.0557(3) 0.0453(8) Uani 1 1 d . . . . .
C5 C 0.4457(6) 0.3946(5) 0.0242(10) 0.050(2) Uani 1 1 d . . . . .
H5 H 0.407621 0.330519 0.037854 0.060 Uiso 1 1 calc R U . . .
C6 C 0.4448(6) 0.5890(6) 0.0281(8) 0.0478(18) Uani 1 1 d . . . . .
H6 H 0.407250 0.652161 0.048812 0.057 Uiso 1 1 calc R U . . .

loop_
_atom_site_aniso_label
_atom_site_aniso_U_11
_atom_site_aniso_U_22
_atom_site_aniso_U_33
_atom_site_aniso_U_23
_atom_site_aniso_U_13
_atom_site_aniso_U_12
S1A 0.0436(19) 0.085(3) 0.058(2) 0.014(3) 0.0119(17) 0.006(2)
S2A 0.043(3) 0.039(2) 0.048(3) 0.000 0.013(2) 0.000
C8A 0.045(4) 0.077(4) 0.033(9) -0.011(7) 0.001(6) -0.008(5)
C9A 0.057(3) 0.083(4) 0.048(3) -0.013(7) 0.015(3) -0.010(6)
C10A 0.058(4) 0.115(5) 0.054(3) 0.014(8) 0.013(3) 0.006(7)
C11A 0.036(3) 0.116(6) 0.031(8) -0.008(7) -0.008(5) -0.005(6)
C12A 0.0469(19) 0.067(4) 0.0328(14) 0.006(11) 0.0045(15) 0.002(7)
C13A 0.051(3) 0.065(3) 0.056(2) 0.001(7) 0.020(2) -0.001(5)
S1B 0.078(3) 0.088(4) 0.067(3) -0.009(3) 0.017(3) -0.010(3)
S2B 0.060(3) 0.089(5) 0.034(3) 0.000 -0.002(3) 0.000
C8B 0.045(4) 0.077(4) 0.033(9) -0.011(7) 0.001(6) -0.008(5)
C9B 0.057(3) 0.083(4) 0.048(3) -0.013(7) 0.015(3) -0.010(6)
C10B 0.058(4) 0.115(5) 0.054(3) 0.014(8) 0.013(3) 0.006(7)
C11B 0.036(3) 0.116(6) 0.031(8) -0.008(7) -0.008(5) -0.005(6)
C12B 0.0469(19) 0.067(4) 0.0328(14) 0.006(11) 0.0045(15) 0.002(7)
C13B 0.051(3) 0.065(3) 0.056(2) 0.001(7) 0.020(2) -0.001(5)
N1 0.075(5) 0.070(5) 0.099(6) 0.006(5) 0.038(5) 0.000(4)
N2 0.087(6) 0.081(5) 0.093(6) 0.015(5) 0.023(5) 0.034(4)
C1 0.051(5) 0.077(7) 0.051(5) 0.000(4) 0.010(4) -0.003(4)
C2 0.052(5) 0.067(5) 0.059(5) 0.011(5) 0.019(4) -0.003(4)
C3 0.0510(17) 0.0559(18) 0.0388(14) -0.002(5) 0.0070(12) -0.008(5)
C4 0.0451(14) 0.054(2) 0.0345(13) 0.016(4) 0.0012(11) -0.002(4)
C5 0.044(4) 0.043(3) 0.058(5) 0.008(3) 0.000(3) -0.009(3)
C6 0.060(4) 0.050(3) 0.035(3) 0.011(3) 0.013(3) -0.001(3)

loop_
_atom_type_symbol
_atom_type_description
_atom_type_scat_dispersion_real
_atom_type_scat_dispersion_imag
_atom_type_scat_source
C C 0.0033 0.0016
;
International Tables for Crystallography
(Vol. C, Tables 4.2.6.8 and 6.1.1.4)
;
H H 0.0000 0.0000
;
International Tables for Crystallography
(Vol. C, Table 6.1.1.4)
;
N N 0.0061 0.0033
;
International Tables for Crystallography
(Vol. C, Tables 4.2.6.8 and 6.1.1.4)
;
S S 0.1246 0.1234
;
International Tables for Crystallography
(Vol. C, Tables 4.2.6.8 and 6.1.1.4)
;

loop_
_geom_angle_atom_site_label_1
_geom_angle_atom_site_label_2
_geom_angle_atom_site_label_3
_geom_angle
_geom_angle_site_symmetry_1
_geom_angle_site_symmetry_3
C11A S1A C8A 93.5(14) . .
C12A S2A C12A 93.3(8) 2_656 .
C9A C8A C12A 124.4(18) . .
C9A C8A S1A 115.0(9) . .
C12A C8A S1A 120(2) . .
C8A C9A C10A 105.1(10) . .
C8A C9A H9A 127.5 . .
C10A C9A H9A 127.5 . .
C11A C10A C9A 113.6(11) . .
C11A C10A H10A 123.2 . .
C9A C10A H10A 123.2 . .
C10A C11A S1A 112.3(10) . .
C10A C11A H11A 123.8 . .
S1A C11A H11A 123.8 . .
C13A C12A C8A 126.6(14) . .
C13A C12A S2A 112.0(8) . .
C8A C12A S2A 121.4(14) . .
C12A C13A C13A 111.3(7) . 2_656
C12A C13A H13A 124.3 . .
C13A C13A H13A 124.3 2_656 .
C11B S1B C8B 97.3(14) . .
C12B S2B C12B 90.8(9) 2_656 .
C9B C8B C12B 126(2) . .
C9B C8B S1B 111.8(8) . .
C12B C8B S1B 122(2) . .
C8B C9B C10B 105.9(11) . .
C8B C9B H9B 127.1 . .
C10B C9B H9B 127.1 . .
C11B C10B C9B 115.1(11) . .
C11B C10B H10B 122.5 . .
C9B C10B H10B 122.5 . .
C10B C11B S1B 109.1(10) . .
C10B C11B H11B 125.5 . .
S1B C11B H11B 125.5 . .
C13B C12B C8B 128.4(15) . .
C13B C12B S2B 109.6(8) . .
C8B C12B S2B 121.9(14) . .
C13B C13B C12B 115.0(7) 2_656 .
C13B C13B H13B 122.5 2_656 .
C12B C13B H13B 122.5 . .
N1 C1 C3 176.0(9) . .
N2 C2 C3 179.7(9) . .
C4 C3 C2 125.4(9) . .
C4 C3 C1 119.5(9) . .
C2 C3 C1 115.1(2) . .
C3 C4 C5 124.8(8) . .
C3 C4 C6 116.7(9) . .
C5 C4 C6 118.5(2) . .
C5 C5 C4 122.2(4) 2_655 .
C5 C5 H5 118.9 2_655 .
C4 C5 H5 118.9 . .
C6 C6 C4 119.3(4) 2_655 .
C6 C6 H6 120.4 2_655 .
C4 C6 H6 120.4 . .

loop_
_geom_bond_atom_site_label_1
_geom_bond_atom_site_label_2
_geom_bond_distance
_geom_bond_site_symmetry_2
S1A C11A 1.630(18) .
S1A C8A 1.71(2) .
S2A C12A 1.739(9) 2_656
S2A C12A 1.739(9) .
C8A C9A 1.42(3) .
C8A C12A 1.446(13) .
C9A C10A 1.488(11) .
C9A H9A 0.9300 .
C10A C11A 1.42(3) .
C10A H10A 0.9300 .
C11A H11A 0.9300 .
C12A C13A 1.361(11) .
C13A C13A 1.54(3) 2_656
C13A H13A 0.9300 .
S1B C11B 1.616(17) .
S1B C8B 1.70(2) .
S2B C12B 1.722(10) 2_656
S2B C12B 1.722(10) .
C8B C9B 1.43(3) .
C8B C12B 1.451(13) .
C9B C10B 1.486(12) .
C9B H9B 0.9300 .
C10B C11B 1.42(2) .
C10B H10B 0.9300 .
C11B H11B 0.9300 .
C12B C13B 1.392(11) .
C13B C13B 1.28(3) 2_656
C13B H13B 0.9300 .
N1 C1 1.145(11) .
N2 C2 1.140(12) .
C1 C3 1.449(13) .
C2 C3 1.409(13) .
C3 C4 1.389(5) .
C4 C5 1.399(10) .
C4 C6 1.475(10) .
C5 C5 1.318(13) 2_655
C5 H5 0.9300 .
C6 C6 1.366(12) 2_655
C6 H6 0.9300 .

loop_
_geom_torsion_atom_site_label_1
_geom_torsion_atom_site_label_2
_geom_torsion_atom_site_label_3
_geom_torsion_atom_site_label_4
_geom_torsion
_geom_torsion_site_symmetry_1
_geom_torsion_site_symmetry_4
C11A S1A C8A C9A 2(6) . .
C11A S1A C8A C12A -171(6) . .
C12A C8A C9A C10A 174(6) . .
S1A C8A C9A C10A 2(6) . .
C8A C9A C10A C11A -6(4) . .
C9A C10A C11A S1A 8(2) . .
C8A S1A C11A C10A -5(3) . .
C9A C8A C12A C13A -173(5) . .
S1A C8A C12A C13A -1(9) . .
C9A C8A C12A S2A 8(10) . .
S1A C8A C12A S2A 179(4) . .
C12A S2A C12A C13A -0.3(12) 2_656 .
C12A S2A C12A C8A 179(5) 2_656 .
C8A C12A C13A C13A -179(5) . 2_656
S2A C12A C13A C13A 1(3) . 2_656
C11B S1B C8B C9B 1(6) . .
C11B S1B C8B C12B -172(6) . .
C12B C8B C9B C10B 177(6) . .
S1B C8B C9B C10B 5(6) . .
C8B C9B C10B C11B -9(4) . .
C9B C10B C11B S1B 10(2) . .
C8B S1B C11B C10B -6(3) . .
C9B C8B C12B C13B -180(5) . .
S1B C8B C12B C13B -8(9) . .
C9B C8B C12B S2B 4(10) . .
S1B C8B C12B S2B 175(4) . .
C12B S2B C12B C13B 0.2(11) 2_656 .
C12B S2B C12B C8B 178(5) 2_656 .
C8B C12B C13B C13B -178(5) . 2_656
S2B C12B C13B C13B -1(3) . 2_656
C2 C3 C4 C5 -179.0(7) . .
C1 C3 C4 C5 1.6(7) . .
C2 C3 C4 C6 0.7(7) . .
C1 C3 C4 C6 -178.7(6) . .
C3 C4 C5 C5 -178.3(8) . 2_655
C6 C4 C5 C5 1.9(9) . 2_655
C3 C4 C6 C6 -179.3(7) . 2_655
C5 C4 C6 C6 0.5(7) . 2_655
